data_1536093
loop_
_publ_author_name
'Viklund, P.'
'Lidin, S.'

_publ_section_title
;
 Variations of the Fe Ga3 structure type in the systems Co In3-x Znx and
 Co Ga3-x Znx.
;
_journal_name_full 'Journal of Solid State Chemistry'
_journal_page_first 100
_journal_page_last 110
_journal_volume 165
_journal_year 2002
_chemical_formula_sum 'Co4 In9.08 Zn2.92'
_space_group_IT_number 84
_symmetry_space_group_name_Hall '-P 4c'
_symmetry_space_group_name_H-M 'P 42/m'
_cell_angle_alpha 90
_cell_angle_beta 90
_cell_angle_gamma 90
_cell_formula_units_Z 1
_cell_length_a 6.6975
_cell_length_b 6.6975
_cell_length_c 6.996
_cell_volume 313.816
_citation_journal_id_ASTM JSSCBI
_cod_data_source_file Viklund_JSSCBI_2002_358.cif
_cod_data_source_block Co4In9.08Zn2.92
_cod_original_cell_volume 313.8161
_cod_database_code 1536093

loop_
_symmetry_equiv_pos_as_xyz
x,y,z
-y,x,z+1/2
-x,-y,z
y,-x,z+1/2
-x,-y,-z
y,-x,-z-1/2
x,y,-z
-y,x,-z-1/2

loop_
_atom_site_label
_atom_site_type_symbol
_atom_site_fract_x
_atom_site_fract_y
_atom_site_fract_z
_atom_site_occupancy
_atom_site_U_iso_or_equiv
Zn2 Zn 0.5 0.5 0 0.746 0.0
Co1 Co 0.1486 0.3525 0 1 0.0
In2 In 0.5 0.5 0 0.254 0.0
In1 In 0 0 0 0.283 0.0
In3 In 0.16454 0.65968 0.23954 1 0.0
Zn1 Zn 0 0 0 0.717 0.0
